data_2242231
loop_
_publ_author_name
'Forsyth, Craig M.'
'Francis, Craig L.'

_publ_section_title
;
 Crystal structures of two
 2,3-diethylnaphtho[2,3-<i>g</i>]quinoxaline-6,11-dione derivatives
;
_journal_coeditor_code ZS2382
_journal_issue 8
_journal_name_full 'Acta Crystallographica Section E'
_journal_page_first 1125
_journal_page_last 1129
_journal_paper_doi 10.1107/S2056989017009641
_journal_volume 73
_journal_year 2017
_chemical_formula_iupac 'C30 H34 N4 O2'
_chemical_formula_moiety 'C30 H34 N4 O2'
_chemical_formula_sum 'C30 H34 N4 O2'
_chemical_formula_weight 482.61
_chemical_melting_point_gt 463.5
_chemical_melting_point_lt 464.5
_chemical_name_common
;
2,3-Diethyl-5,12-bis(piperidin-1-yl)naphtho[2,3-<i>g</i>]quinoxaline-6,11-dione
;
_chemical_name_systematic
;
2,3-Diethyl-5,12-bis(piperidin-1-yl)naphtho[2,3-<i>g</i>]quinoxaline-6,11-dione
;
_space_group_crystal_system triclinic
_space_group_IT_number 2
_space_group_name_Hall '-P 1'
_space_group_name_H-M_alt 'P -1'
_symmetry_space_group_name_Hall '-P 1'
_symmetry_space_group_name_H-M 'P -1'
_atom_sites_solution_hydrogens geom
_audit_creation_method SHELXL-2016/6
_cell_angle_alpha 75.102(2)
_cell_angle_beta 77.310(2)
_cell_angle_gamma 83.321(2)
_cell_formula_units_Z 4
_cell_length_a 11.6144(6)
_cell_length_b 11.8249(5)
_cell_length_c 19.0526(9)
_cell_measurement_reflns_used 8449
_cell_measurement_temperature 123(2)
_cell_measurement_theta_max 26.63
_cell_measurement_theta_min 2.26
_cell_volume 2462.0(2)
_computing_cell_refinement
;
SAINT (Bruker, 2014)
;
_computing_data_collection
;
APEX2 (Bruker, 2014)
;
_computing_data_reduction
;
SAINT (Bruker, 2014)
;
_computing_molecular_graphics
;
X-SEED (Barbour, 2001)
;
_computing_publication_material
;
publCIF (Westrip, 2010)
;
_computing_structure_refinement
;
SHELXL2016 (Sheldrick, 2015b)
;
_computing_structure_solution
;
SHELXT (Sheldrick, 2015a)
;
_diffrn_ambient_temperature 123(2)
_diffrn_measured_fraction_theta_full 0.999
_diffrn_measured_fraction_theta_max 0.995
_diffrn_measurement_device_type 'Bruker APEXII CCD'
_diffrn_measurement_method '\w scans'
_diffrn_radiation_type MoK\a
_diffrn_radiation_wavelength 0.71073
_diffrn_reflns_av_R_equivalents 0.0460
_diffrn_reflns_limit_h_max 12
_diffrn_reflns_limit_h_min -15
_diffrn_reflns_limit_k_max 13
_diffrn_reflns_limit_k_min -15
_diffrn_reflns_limit_l_max 25
_diffrn_reflns_limit_l_min -25
_diffrn_reflns_number 46624
_diffrn_reflns_theta_full 25.242
_diffrn_reflns_theta_max 27.963
_diffrn_reflns_theta_min 1.128
_exptl_absorpt_coefficient_mu 0.083
_exptl_absorpt_correction_T_max 0.7456
_exptl_absorpt_correction_T_min 0.7081
_exptl_absorpt_correction_type multi-scan
_exptl_absorpt_process_details
;
(SADABS; Bruker, 2014)
;
_exptl_crystal_colour 'dark red'
_exptl_crystal_density_diffrn 1.302
_exptl_crystal_density_method 'not measured'
_exptl_crystal_description prismatic
_exptl_crystal_F_000 1032
_exptl_crystal_size_max 0.25
_exptl_crystal_size_mid 0.15
_exptl_crystal_size_min 0.06
_refine_diff_density_max 0.262
_refine_diff_density_min -0.231
_refine_ls_extinction_method none
_refine_ls_goodness_of_fit_ref 1.027
_refine_ls_hydrogen_treatment constr
_refine_ls_matrix_type full
_refine_ls_number_parameters 653
_refine_ls_number_reflns 11784
_refine_ls_number_restraints 0
_refine_ls_restrained_S_all 1.027
_refine_ls_R_factor_all 0.0819
_refine_ls_R_factor_gt 0.0467
_refine_ls_shift/su_max 0.000
_refine_ls_shift/su_mean 0.000
_refine_ls_structure_factor_coef Fsqd
_refine_ls_weighting_details 'w=1/[\s^2^(Fo^2^)+(0.0456P)^2^+0.4810P] where P=(Fo^2^+2Fc^2^)/3'
_refine_ls_weighting_scheme calc
_refine_ls_wR_factor_gt 0.0967
_refine_ls_wR_factor_ref 0.1130
_reflns_number_gt 7969
_reflns_number_total 11784
_reflns_threshold_expression 'I > 2\s(I)'
_cod_data_source_file zs2382sup1.cif
_cod_data_source_block IV
_cod_database_code 2242231
_shelx_space_group_comment
;
The symmetry employed for this shelxl refinement is uniquely defined
by the following loop, which should always be used as a source of
symmetry information in preference to the above space-group names.
They are only intended as comments.
;

loop_
_space_group_symop_operation_xyz
'x, y, z'
'-x, -y, -z'

loop_
_atom_site_type_symbol
_atom_site_label
_atom_site_fract_x
_atom_site_fract_y
_atom_site_fract_z
_atom_site_U_iso_or_equiv
_atom_site_adp_type
_atom_site_calc_flag
_atom_site_occupancy
O O1 0.64307(10) 0.76179(9) 0.10075(6) 0.0291(3) Uani d 1
O O2 0.44074(9) 0.37783(9) 0.09799(6) 0.0227(2) Uani d 1
O O3 0.00984(9) 0.43530(9) 0.39662(6) 0.0238(3) Uani d 1
O O4 0.20118(9) 0.83312(9) 0.38244(6) 0.0244(3) Uani d 1
N N1 0.92806(11) 0.56473(11) -0.08692(7) 0.0201(3) Uani d 1
N N2 0.87671(11) 0.33134(10) -0.02637(7) 0.0193(3) Uani d 1
N N3 0.76849(11) 0.74582(10) -0.04703(7) 0.0204(3) Uani d 1
N N4 0.67498(11) 0.27048(10) 0.08042(7) 0.0194(3) Uani d 1
N N5 0.35733(11) 0.31461(10) 0.53063(7) 0.0178(3) Uani d 1
N N6 0.36271(11) 0.51220(10) 0.58404(7) 0.0182(3) Uani d 1
N N7 0.23683(11) 0.32525(10) 0.41697(7) 0.0178(3) Uani d 1
N N8 0.23239(11) 0.71992(10) 0.53315(7) 0.0178(3) Uani d 1
C C1 0.82928(13) 0.53690(13) -0.03378(8) 0.0177(3) Uani d 1
C C2 0.75273(13) 0.63060(12) -0.00901(8) 0.0177(3) Uani d 1
C C3 0.65573(13) 0.59826(12) 0.04761(8) 0.0171(3) Uani d 1
C C4 0.59410(14) 0.68035(13) 0.09244(8) 0.0206(3) Uani d 1
C C5 0.46967(14) 0.65994(13) 0.13028(8) 0.0194(3) Uani d 1
C C6 0.40230(15) 0.74326(13) 0.16528(8) 0.0247(4) Uani d 1
H H6 0.437196 0.811465 0.166282 0.030 Uiso calc 1
C C7 0.28514(15) 0.72663(14) 0.19840(9) 0.0281(4) Uani d 1
H H7 0.239989 0.782887 0.222699 0.034 Uiso calc 1
C C8 0.23321(15) 0.62768(14) 0.19622(9) 0.0262(4) Uani d 1
H H8 0.152230 0.617286 0.218220 0.031 Uiso calc 1
C C9 0.29892(14) 0.54455(13) 0.16220(8) 0.0216(3) Uani d 1
H H9 0.263028 0.477133 0.160859 0.026 Uiso calc 1
C C10 0.41767(13) 0.55915(13) 0.12984(8) 0.0179(3) Uani d 1
C C11 0.49024(13) 0.46378(12) 0.09913(8) 0.0177(3) Uani d 1
C C12 0.61682(13) 0.47950(12) 0.06835(8) 0.0171(3) Uani d 1
C C13 0.69338(13) 0.38800(12) 0.04854(8) 0.0165(3) Uani d 1
C C14 0.80214(13) 0.41920(12) -0.00387(8) 0.0168(3) Uani d 1
C C15 0.97083(13) 0.36001(13) -0.07839(8) 0.0198(3) Uani d 1
C C16 0.99814(13) 0.47940(13) -0.10873(8) 0.0210(3) Uani d 1
C C17 1.04835(14) 0.26396(13) -0.10759(9) 0.0255(4) Uani d 1
H H17A 1.122545 0.252641 -0.088430 0.031 Uiso calc 1
H H17B 1.069489 0.289889 -0.162262 0.031 Uiso calc 1
C C18 0.99291(15) 0.14705(14) -0.08728(10) 0.0304(4) Uani d 1
H H18A 0.981807 0.114987 -0.033604 0.046 Uiso calc 1
H H18B 1.044970 0.092437 -0.112800 0.046 Uiso calc 1
H H18C 0.916122 0.158141 -0.102318 0.046 Uiso calc 1
C C19 1.10924(14) 0.51096(14) -0.16537(9) 0.0286(4) Uani d 1
H H19A 1.104599 0.487061 -0.210757 0.034 Uiso calc 1
H H19B 1.177392 0.465543 -0.145914 0.034 Uiso calc 1
C C20 1.13193(15) 0.64004(15) -0.18601(10) 0.0325(4) Uani d 1
H H20A 1.069701 0.685231 -0.210746 0.049 Uiso calc 1
H H20B 1.208913 0.652470 -0.219542 0.049 Uiso calc 1
H H20C 1.131877 0.665951 -0.141106 0.049 Uiso calc 1
C C21 0.66797(14) 0.83081(13) -0.05500(9) 0.0239(4) Uani d 1
H H21A 0.663393 0.883897 -0.021748 0.029 Uiso calc 1
H H21B 0.593930 0.789359 -0.040503 0.029 Uiso calc 1
C C22 0.68064(15) 0.90205(13) -0.13465(9) 0.0282(4) Uani d 1
H H22A 0.674677 0.849979 -0.166756 0.034 Uiso calc 1
H H22B 0.614849 0.963176 -0.138234 0.034 Uiso calc 1
C C23 0.79740(15) 0.96007(14) -0.16248(10) 0.0330(4) Uani d 1
H H23A 0.798951 1.021122 -0.135629 0.040 Uiso calc 1
H H23B 0.805829 0.998324 -0.215905 0.040 Uiso calc 1
C C24 0.89973(16) 0.86857(14) -0.15035(10) 0.0321(4) Uani d 1
H H24A 0.904586 0.813589 -0.182426 0.039 Uiso calc 1
H H24B 0.975021 0.907830 -0.164113 0.039 Uiso calc 1
C C25 0.88176(14) 0.80104(13) -0.06978(9) 0.0242(4) Uani d 1
H H25A 0.947023 0.739996 -0.063018 0.029 Uiso calc 1
H H25B 0.883470 0.855131 -0.038113 0.029 Uiso calc 1
C C26 0.61434(14) 0.22997(13) 0.15705(8) 0.0226(3) Uani d 1
H H26A 0.531105 0.216848 0.158534 0.027 Uiso calc 1
H H26B 0.614563 0.290403 0.184600 0.027 Uiso calc 1
C C27 0.67639(15) 0.11606(13) 0.19334(9) 0.0265(4) Uani d 1
H H27A 0.757300 0.131197 0.195810 0.032 Uiso calc 1
H H27B 0.632714 0.086958 0.244615 0.032 Uiso calc 1
C C28 0.68319(16) 0.02295(13) 0.14990(9) 0.0290(4) Uani d 1
H H28A 0.729186 -0.047971 0.172085 0.035 Uiso calc 1
H H28B 0.602556 0.000766 0.152299 0.035 Uiso calc 1
C C29 0.74206(15) 0.07018(13) 0.06962(9) 0.0268(4) Uani d 1
H H29A 0.740326 0.011871 0.040792 0.032 Uiso calc 1
H H29B 0.825800 0.083003 0.066931 0.032 Uiso calc 1
C C30 0.67921(14) 0.18493(13) 0.03607(9) 0.0213(3) Uani d 1
H H30A 0.721546 0.216577 -0.015215 0.026 Uiso calc 1
H H30B 0.597765 0.170718 0.034117 0.026 Uiso calc 1
C C31 0.29857(13) 0.41777(12) 0.50286(8) 0.0161(3) Uani d 1
C C32 0.22838(13) 0.41992(12) 0.44827(8) 0.0158(3) Uani d 1
C C33 0.16162(13) 0.52427(12) 0.42530(8) 0.0159(3) Uani d 1
C C34 0.05634(13) 0.52508(12) 0.39413(8) 0.0168(3) Uani d 1
C C35 -0.00127(13) 0.64074(12) 0.36195(8) 0.0164(3) Uani d 1
C C36 -0.09976(13) 0.64368(13) 0.33112(8) 0.0195(3) Uani d 1
H H36 -0.131580 0.572516 0.332467 0.023 Uiso calc 1
C C37 -0.15175(14) 0.75005(13) 0.29841(8) 0.0219(3) Uani d 1
H H37 -0.219112 0.751708 0.277412 0.026 Uiso calc 1
C C38 -0.10530(14) 0.85434(13) 0.29632(9) 0.0241(4) Uani d 1
H H38 -0.140896 0.927147 0.273718 0.029 Uiso calc 1
C C39 -0.00771(14) 0.85251(13) 0.32695(8) 0.0213(3) Uani d 1
H H39 0.023522 0.923999 0.325567 0.026 Uiso calc 1
C C40 0.04521(13) 0.74559(12) 0.36001(8) 0.0173(3) Uani d 1
C C41 0.14774(13) 0.74399(12) 0.39516(8) 0.0173(3) Uani d 1
C C42 0.18326(13) 0.63122(12) 0.44271(8) 0.0162(3) Uani d 1
C C43 0.24231(13) 0.62819(12) 0.49935(8) 0.0163(3) Uani d 1
C C44 0.30259(12) 0.51778(12) 0.52920(8) 0.0159(3) Uani d 1
C C45 0.41745(13) 0.41175(13) 0.61117(8) 0.0186(3) Uani d 1
C C46 0.41327(13) 0.30999(13) 0.58443(8) 0.0176(3) Uani d 1
C C47 0.48628(15) 0.40615(14) 0.67057(9) 0.0259(4) Uani d 1
H H47A 0.568872 0.378011 0.653634 0.031 Uiso calc 1
H H47B 0.452188 0.347711 0.715611 0.031 Uiso calc 1
C C48 0.48767(16) 0.52105(14) 0.69094(10) 0.0308(4) Uani d 1
H H48A 0.517334 0.580874 0.646329 0.046 Uiso calc 1
H H48B 0.539328 0.511346 0.726689 0.046 Uiso calc 1
H H48C 0.407264 0.545562 0.713026 0.046 Uiso calc 1
C C49 0.47002(14) 0.19372(12) 0.61958(9) 0.0213(3) Uani d 1
H H49A 0.448772 0.181559 0.674117 0.026 Uiso calc 1
H H49B 0.557021 0.196911 0.604884 0.026 Uiso calc 1
C C50 0.43381(14) 0.08951(13) 0.59841(9) 0.0239(4) Uani d 1
H H50A 0.347793 0.085241 0.612977 0.036 Uiso calc 1
H H50B 0.472438 0.017246 0.623895 0.036 Uiso calc 1
H H50C 0.457852 0.098836 0.544718 0.036 Uiso calc 1
C C51 0.22785(15) 0.34127(13) 0.33992(8) 0.0231(4) Uani d 1
H H51A 0.243904 0.422966 0.312547 0.028 Uiso calc 1
H H51B 0.146626 0.327201 0.337434 0.028 Uiso calc 1
C C52 0.31617(15) 0.25666(13) 0.30397(9) 0.0260(4) Uani d 1
H H52A 0.306884 0.266219 0.252305 0.031 Uiso calc 1
H H52B 0.397673 0.275183 0.302702 0.031 Uiso calc 1
C C53 0.29684(15) 0.13058(13) 0.34685(9) 0.0278(4) Uani d 1
H H53A 0.358319 0.077208 0.325065 0.033 Uiso calc 1
H H53B 0.218614 0.108973 0.343697 0.033 Uiso calc 1
C C54 0.30284(15) 0.11791(13) 0.42761(9) 0.0252(4) Uani d 1
H H54A 0.284564 0.037295 0.456246 0.030 Uiso calc 1
H H54B 0.383995 0.130809 0.430914 0.030 Uiso calc 1
C C55 0.21586(14) 0.20538(12) 0.46088(8) 0.0194(3) Uani d 1
H H55A 0.134086 0.187461 0.462318 0.023 Uiso calc 1
H H55B 0.224604 0.198662 0.512350 0.023 Uiso calc 1
C C56 0.12623(13) 0.79869(13) 0.53730(9) 0.0200(3) Uani d 1
H H56A 0.060834 0.762672 0.527024 0.024 Uiso calc 1
H H56B 0.141143 0.873316 0.499566 0.024 Uiso calc 1
C C57 0.09159(14) 0.82268(14) 0.61428(9) 0.0242(4) Uani d 1
H H57A 0.021908 0.879459 0.616046 0.029 Uiso calc 1
H H57B 0.069186 0.748964 0.651245 0.029 Uiso calc 1
C C58 0.19249(14) 0.87157(14) 0.63418(9) 0.0257(4) Uani d 1
H H58A 0.170315 0.878707 0.686160 0.031 Uiso calc 1
H H58B 0.207459 0.950705 0.601825 0.031 Uiso calc 1
C C59 0.30456(14) 0.79096(14) 0.62466(9) 0.0245(4) Uani d 1
H H59A 0.371551 0.828007 0.632284 0.029 Uiso calc 1
H H59B 0.293493 0.715943 0.662497 0.029 Uiso calc 1
C C60 0.33318(13) 0.76704(13) 0.54812(8) 0.0190(3) Uani d 1
H H60A 0.353546 0.840682 0.510516 0.023 Uiso calc 1
H H60B 0.402596 0.710193 0.544475 0.023 Uiso calc 1

loop_
_atom_site_aniso_label
_atom_site_aniso_U_11
_atom_site_aniso_U_22
_atom_site_aniso_U_33
_atom_site_aniso_U_12
_atom_site_aniso_U_13
_atom_site_aniso_U_23
O1 0.0291(7) 0.0264(6) 0.0372(7) -0.0038(5) -0.0057(5) -0.0170(5)
O2 0.0200(6) 0.0229(6) 0.0277(6) -0.0031(5) -0.0056(5) -0.0087(5)
O3 0.0232(6) 0.0181(5) 0.0323(6) -0.0030(5) -0.0090(5) -0.0062(5)
O4 0.0289(6) 0.0161(5) 0.0281(6) -0.0050(5) -0.0082(5) -0.0014(5)
N1 0.0179(7) 0.0234(7) 0.0184(7) -0.0019(5) -0.0028(5) -0.0041(5)
N2 0.0182(7) 0.0202(7) 0.0199(7) 0.0038(5) -0.0059(6) -0.0058(5)
N3 0.0185(7) 0.0164(6) 0.0263(7) -0.0030(5) -0.0049(6) -0.0041(6)
N4 0.0223(7) 0.0152(6) 0.0193(7) -0.0009(5) -0.0018(6) -0.0036(5)
N5 0.0168(7) 0.0171(6) 0.0175(7) 0.0011(5) -0.0026(5) -0.0021(5)
N6 0.0180(7) 0.0190(6) 0.0180(7) -0.0017(5) -0.0047(5) -0.0039(5)
N7 0.0248(7) 0.0126(6) 0.0172(6) 0.0009(5) -0.0066(6) -0.0043(5)
N8 0.0160(7) 0.0162(6) 0.0240(7) -0.0005(5) -0.0055(5) -0.0084(5)
C1 0.0167(8) 0.0207(8) 0.0165(8) -0.0005(6) -0.0056(6) -0.0042(6)
C2 0.0182(8) 0.0176(8) 0.0194(8) -0.0018(6) -0.0076(6) -0.0045(6)
C3 0.0172(8) 0.0161(7) 0.0190(8) 0.0012(6) -0.0059(6) -0.0051(6)
C4 0.0238(9) 0.0169(8) 0.0215(8) 0.0007(6) -0.0071(7) -0.0038(6)
C5 0.0232(8) 0.0190(8) 0.0152(7) 0.0035(6) -0.0052(6) -0.0034(6)
C6 0.0324(10) 0.0201(8) 0.0196(8) 0.0038(7) -0.0040(7) -0.0046(7)
C7 0.0311(10) 0.0246(9) 0.0227(9) 0.0116(7) -0.0005(7) -0.0051(7)
C8 0.0207(9) 0.0312(9) 0.0196(8) 0.0072(7) -0.0004(7) -0.0002(7)
C9 0.0210(8) 0.0250(8) 0.0163(8) 0.0022(6) -0.0050(7) -0.0012(6)
C10 0.0185(8) 0.0203(8) 0.0139(7) 0.0031(6) -0.0054(6) -0.0021(6)
C11 0.0198(8) 0.0187(8) 0.0144(7) -0.0012(6) -0.0043(6) -0.0030(6)
C12 0.0173(8) 0.0185(7) 0.0159(7) -0.0005(6) -0.0041(6) -0.0044(6)
C13 0.0167(8) 0.0171(7) 0.0167(7) -0.0001(6) -0.0057(6) -0.0040(6)
C14 0.0159(8) 0.0183(7) 0.0166(7) 0.0023(6) -0.0055(6) -0.0046(6)
C15 0.0167(8) 0.0244(8) 0.0191(8) 0.0033(6) -0.0059(7) -0.0065(6)
C16 0.0178(8) 0.0270(8) 0.0189(8) -0.0002(6) -0.0045(7) -0.0064(7)
C17 0.0233(9) 0.0283(9) 0.0221(8) 0.0060(7) -0.0019(7) -0.0066(7)
C18 0.0283(10) 0.0278(9) 0.0374(10) 0.0078(7) -0.0065(8) -0.0160(8)
C19 0.0230(9) 0.0341(10) 0.0261(9) -0.0025(7) 0.0004(7) -0.0065(8)
C20 0.0268(10) 0.0403(10) 0.0252(9) -0.0082(8) 0.0028(8) -0.0027(8)
C21 0.0222(9) 0.0164(8) 0.0346(9) 0.0000(6) -0.0089(7) -0.0067(7)
C22 0.0316(10) 0.0180(8) 0.0365(10) -0.0015(7) -0.0130(8) -0.0040(7)
C23 0.0377(11) 0.0213(9) 0.0367(10) -0.0067(8) -0.0094(9) 0.0029(8)
C24 0.0306(10) 0.0258(9) 0.0351(10) -0.0095(7) -0.0032(8) 0.0019(8)
C25 0.0234(9) 0.0201(8) 0.0315(9) -0.0058(7) -0.0081(7) -0.0063(7)
C26 0.0253(9) 0.0199(8) 0.0212(8) -0.0034(7) -0.0012(7) -0.0044(7)
C27 0.0325(10) 0.0209(8) 0.0241(9) -0.0051(7) -0.0073(7) 0.0009(7)
C28 0.0330(10) 0.0173(8) 0.0364(10) -0.0027(7) -0.0123(8) -0.0009(7)
C29 0.0306(10) 0.0171(8) 0.0353(10) 0.0034(7) -0.0097(8) -0.0104(7)
C30 0.0215(8) 0.0196(8) 0.0254(9) -0.0014(6) -0.0062(7) -0.0088(7)
C31 0.0153(8) 0.0158(7) 0.0155(7) -0.0001(6) -0.0006(6) -0.0033(6)
C32 0.0169(8) 0.0142(7) 0.0151(7) -0.0013(6) -0.0006(6) -0.0036(6)
C33 0.0176(8) 0.0152(7) 0.0146(7) -0.0009(6) -0.0025(6) -0.0036(6)
C34 0.0174(8) 0.0168(7) 0.0157(7) -0.0013(6) -0.0015(6) -0.0045(6)
C35 0.0151(8) 0.0190(8) 0.0137(7) 0.0006(6) 0.0006(6) -0.0049(6)
C36 0.0178(8) 0.0227(8) 0.0175(8) -0.0021(6) -0.0017(6) -0.0051(6)
C37 0.0179(8) 0.0295(9) 0.0180(8) 0.0042(7) -0.0050(7) -0.0066(7)
C38 0.0268(9) 0.0219(8) 0.0208(8) 0.0086(7) -0.0059(7) -0.0034(7)
C39 0.0239(9) 0.0179(8) 0.0206(8) 0.0016(6) -0.0035(7) -0.0042(6)
C40 0.0176(8) 0.0182(7) 0.0143(7) 0.0010(6) -0.0007(6) -0.0035(6)
C41 0.0184(8) 0.0154(7) 0.0175(8) 0.0002(6) -0.0007(6) -0.0060(6)
C42 0.0157(8) 0.0145(7) 0.0173(7) -0.0006(6) -0.0015(6) -0.0037(6)
C43 0.0143(8) 0.0156(7) 0.0181(8) -0.0023(6) -0.0001(6) -0.0044(6)
C44 0.0142(8) 0.0172(7) 0.0152(7) -0.0018(6) -0.0016(6) -0.0031(6)
C45 0.0163(8) 0.0209(8) 0.0178(8) -0.0020(6) -0.0030(6) -0.0028(6)
C46 0.0135(8) 0.0205(8) 0.0172(8) 0.0000(6) -0.0015(6) -0.0031(6)
C47 0.0274(9) 0.0273(9) 0.0250(9) 0.0000(7) -0.0126(7) -0.0046(7)
C48 0.0392(11) 0.0306(9) 0.0283(9) -0.0039(8) -0.0181(8) -0.0067(8)
C49 0.0205(8) 0.0216(8) 0.0203(8) 0.0031(6) -0.0056(7) -0.0028(6)
C50 0.0210(9) 0.0182(8) 0.0290(9) 0.0023(6) -0.0063(7) 0.0002(7)
C51 0.0345(10) 0.0175(8) 0.0195(8) 0.0003(7) -0.0092(7) -0.0057(6)
C52 0.0345(10) 0.0226(8) 0.0238(9) 0.0005(7) -0.0068(8) -0.0112(7)
C53 0.0325(10) 0.0204(8) 0.0351(10) 0.0044(7) -0.0099(8) -0.0146(7)
C54 0.0298(9) 0.0133(8) 0.0325(9) 0.0022(7) -0.0081(8) -0.0052(7)
C55 0.0210(8) 0.0139(7) 0.0227(8) -0.0022(6) -0.0059(7) -0.0012(6)
C56 0.0185(8) 0.0171(8) 0.0272(9) 0.0004(6) -0.0061(7) -0.0095(7)
C57 0.0219(9) 0.0235(8) 0.0289(9) -0.0003(7) -0.0011(7) -0.0129(7)
C58 0.0294(9) 0.0245(8) 0.0271(9) -0.0039(7) -0.0041(7) -0.0134(7)
C59 0.0254(9) 0.0246(8) 0.0276(9) -0.0052(7) -0.0073(7) -0.0100(7)
C60 0.0168(8) 0.0169(7) 0.0237(8) -0.0040(6) -0.0039(7) -0.0044(6)

loop_
_atom_type_symbol
_atom_type_description
_atom_type_scat_dispersion_real
_atom_type_scat_dispersion_imag
_atom_type_scat_source
C C 0.0033 0.0016 'International Tables Vol C Tables 4.2.6.8 and 6.1.1.4'
H H 0.0000 0.0000 'International Tables Vol C Tables 4.2.6.8 and 6.1.1.4'
N N 0.0061 0.0033 'International Tables Vol C Tables 4.2.6.8 and 6.1.1.4'
O O 0.0106 0.0060 'International Tables Vol C Tables 4.2.6.8 and 6.1.1.4'

loop_
_geom_angle_atom_site_label_1
_geom_angle_atom_site_label_2
_geom_angle_atom_site_label_3
_geom_angle
_geom_angle_publ_flag
C1 N1 C16 118.72(13) no
C14 N2 C15 118.47(13) no
C2 N3 C21 121.17(13) no
C2 N3 C25 125.19(13) no
C21 N3 C25 112.55(12) no
C13 N4 C26 121.95(12) no
C13 N4 C30 122.39(12) no
C26 N4 C30 112.94(12) no
N1 C1 C2 118.83(14) no
N1 C1 C14 120.44(14) no
C2 C1 C14 120.73(13) no
N3 C2 C1 120.25(13) no
N3 C2 C3 122.22(13) no
C1 C2 C3 117.03(13) no
C2 C3 C4 121.26(13) no
C2 C3 C12 121.05(13) no
C4 C3 C12 117.53(13) no
O1 C4 C3 122.55(15) no
O1 C4 C5 119.81(14) no
C3 C4 C5 117.62(14) no
C4 C5 C6 119.94(14) no
C4 C5 C10 120.64(14) no
C6 C5 C10 119.40(15) no
C5 C6 C7 120.19(15) no
C6 C7 C8 120.12(15) no
C7 C8 C9 120.22(16) no
C8 C9 C10 120.23(15) no
C5 C10 C9 119.81(14) no
C5 C10 C11 120.50(14) no
C9 C10 C11 119.59(14) no
O2 C11 C10 118.59(14) no
O2 C11 C12 123.02(13) no
C10 C11 C12 118.33(13) no
C3 C12 C11 117.54(13) no
C3 C12 C13 120.24(14) no
C11 C12 C13 121.43(13) no
N4 C13 C12 123.60(14) no
N4 C13 C14 118.99(13) no
C12 C13 C14 117.22(13) no
N2 C14 C1 120.16(14) no
N2 C14 C13 118.38(13) no
C1 C14 C13 121.41(13) no
N2 C15 C16 121.24(14) no
N2 C15 C17 118.70(14) no
C16 C15 C17 120.03(13) no
N1 C16 C15 120.91(14) no
N1 C16 C19 118.23(14) no
C15 C16 C19 120.85(14) no
C15 C17 C18 114.69(14) no
C16 C19 C20 114.36(14) no
N3 C21 C22 110.29(13) no
C21 C22 C23 112.30(14) no
C22 C23 C24 109.93(14) no
C23 C24 C25 110.26(15) no
N3 C25 C24 110.77(14) no
N4 C26 C27 109.74(13) no
C26 C27 C28 111.05(13) no
C27 C28 C29 109.84(13) no
C28 C29 C30 110.81(14) no
N4 C30 C29 110.34(13) no
C31 N5 C46 118.44(13) no
C5 C6 H6 120.00 no
C7 C6 H6 120.00 no
C44 N6 C45 118.56(13) no
C32 N7 C51 121.25(12) no
C32 N7 C55 123.08(12) no
C51 N7 C55 112.71(12) no
C6 C7 H7 120.00 no
C8 C7 H7 120.00 no
C56 N8 C60 112.97(12) no
C43 N8 C56 121.01(13) no
C43 N8 C60 123.82(13) no
C7 C8 H8 120.00 no
C9 C8 H8 120.00 no
C8 C9 H9 120.00 no
C10 C9 H9 120.00 no
C15 C17 H17A 109.00 no
C18 C17 H17A 109.00 no
C18 C17 H17B 109.00 no
H17A C17 H17B 108.00 no
C15 C17 H17B 109.00 no
C17 C18 H18A 109.00 no
C17 C18 H18C 109.00 no
H18A C18 H18B 109.00 no
C17 C18 H18B 109.00 no
H18B C18 H18C 109.00 no
H18A C18 H18C 109.00 no
C16 C19 H19A 109.00 no
H19A C19 H19B 108.00 no
C20 C19 H19B 109.00 no
C16 C19 H19B 109.00 no
C20 C19 H19A 109.00 no
C19 C20 H20C 109.00 no
C19 C20 H20B 109.00 no
H20A C20 H20B 109.00 no
H20A C20 H20C 109.00 no
H20B C20 H20C 109.00 no
C19 C20 H20A 109.00 no
N3 C21 H21A 110.00 no
C22 C21 H21A 110.00 no
C22 C21 H21B 110.00 no
N3 C21 H21B 110.00 no
H21A C21 H21B 108.00 no
C21 C22 H22A 109.00 no
C21 C22 H22B 109.00 no
C23 C22 H22A 109.00 no
C23 C22 H22B 109.00 no
H22A C22 H22B 108.00 no
C22 C23 H23A 110.00 no
C24 C23 H23A 110.00 no
C24 C23 H23B 110.00 no
H23A C23 H23B 108.00 no
C22 C23 H23B 110.00 no
C23 C24 H24A 110.00 no
C25 C24 H24A 110.00 no
C25 C24 H24B 110.00 no
C23 C24 H24B 110.00 no
H24A C24 H24B 108.00 no
N3 C25 H25B 109.00 no
N3 C25 H25A 109.00 no
H25A C25 H25B 108.00 no
C24 C25 H25A 109.00 no
C24 C25 H25B 109.00 no
C27 C26 H26A 110.00 no
N4 C26 H26A 110.00 no
C27 C26 H26B 110.00 no
H26A C26 H26B 108.00 no
N4 C26 H26B 110.00 no
C26 C27 H27A 109.00 no
C26 C27 H27B 109.00 no
C28 C27 H27B 109.00 no
H27A C27 H27B 108.00 no
C28 C27 H27A 109.00 no
C27 C28 H28A 110.00 no
C27 C28 H28B 110.00 no
C29 C28 H28A 110.00 no
C29 C28 H28B 110.00 no
H28A C28 H28B 108.00 no
C28 C29 H29A 109.00 no
C28 C29 H29B 109.00 no
C30 C29 H29B 109.00 no
H29A C29 H29B 108.00 no
C30 C29 H29A 109.00 no
N4 C30 H30A 110.00 no
N4 C30 H30B 110.00 no
C29 C30 H30B 110.00 no
H30A C30 H30B 108.00 no
C29 C30 H30A 110.00 no
N5 C31 C32 118.37(13) no
N5 C31 C44 120.43(13) no
C32 C31 C44 121.15(13) no
N7 C32 C31 119.88(13) no
N7 C32 C33 122.91(13) no
C31 C32 C33 116.99(13) no
C32 C33 C34 121.38(13) no
C32 C33 C42 120.31(14) no
C34 C33 C42 117.58(13) no
O3 C34 C33 123.23(13) no
O3 C34 C35 118.34(14) no
C33 C34 C35 118.33(13) no
C34 C35 C36 119.34(13) no
C34 C35 C40 120.87(14) no
C36 C35 C40 119.75(14) no
C35 C36 C37 120.24(14) no
C36 C37 C38 120.00(15) no
C37 C38 C39 120.27(15) no
C38 C39 C40 120.06(15) no
C35 C40 C39 119.69(14) no
C35 C40 C41 120.34(13) no
C39 C40 C41 119.94(13) no
O4 C41 C40 119.99(13) no
O4 C41 C42 122.83(14) no
C40 C41 C42 117.14(13) no
C33 C42 C41 117.83(13) no
C33 C42 C43 121.14(13) no
C41 C42 C43 120.91(13) no
N8 C43 C42 122.42(13) no
N8 C43 C44 119.96(13) no
C42 C43 C44 117.09(13) no
N6 C44 C31 120.42(13) no
N6 C44 C43 118.61(13) no
C31 C44 C43 120.97(13) no
N6 C45 C46 121.02(14) no
N6 C45 C47 118.62(14) no
C46 C45 C47 120.35(14) no
N5 C46 C45 121.07(14) no
N5 C46 C49 118.68(14) no
C45 C46 C49 120.22(13) no
C45 C47 C48 114.68(14) no
C46 C49 C50 113.89(14) no
N7 C51 C52 110.35(13) no
C51 C52 C53 110.71(13) no
C52 C53 C54 109.47(13) no
C53 C54 C55 111.00(13) no
N7 C55 C54 110.53(12) no
N8 C56 C57 109.61(13) no
C56 C57 C58 111.50(13) no
C57 C58 C59 110.26(14) no
C58 C59 C60 110.96(13) no
N8 C60 C59 110.74(13) no
C35 C36 H36 120.00 no
C37 C36 H36 120.00 no
C36 C37 H37 120.00 no
C38 C37 H37 120.00 no
C37 C38 H38 120.00 no
C39 C38 H38 120.00 no
C38 C39 H39 120.00 no
C40 C39 H39 120.00 no
C45 C47 H47A 109.00 no
C45 C47 H47B 109.00 no
C48 C47 H47A 109.00 no
C48 C47 H47B 109.00 no
H47A C47 H47B 108.00 no
C47 C48 H48A 109.00 no
C47 C48 H48B 109.00 no
C47 C48 H48C 109.00 no
H48A C48 H48B 109.00 no
H48A C48 H48C 109.00 no
H48B C48 H48C 109.00 no
C46 C49 H49A 109.00 no
C46 C49 H49B 109.00 no
C50 C49 H49A 109.00 no
C50 C49 H49B 109.00 no
H49A C49 H49B 108.00 no
C49 C50 H50A 109.00 no
C49 C50 H50B 109.00 no
C49 C50 H50C 109.00 no
H50A C50 H50B 109.00 no
H50A C50 H50C 109.00 no
H50B C50 H50C 109.00 no
N7 C51 H51A 110.00 no
N7 C51 H51B 110.00 no
C52 C51 H51A 110.00 no
C52 C51 H51B 110.00 no
H51A C51 H51B 108.00 no
C51 C52 H52A 110.00 no
C51 C52 H52B 110.00 no
C53 C52 H52A 110.00 no
C53 C52 H52B 109.00 no
H52A C52 H52B 108.00 no
C52 C53 H53A 110.00 no
C52 C53 H53B 110.00 no
C54 C53 H53A 110.00 no
C54 C53 H53B 110.00 no
H53A C53 H53B 108.00 no
C53 C54 H54A 109.00 no
C53 C54 H54B 109.00 no
C55 C54 H54A 109.00 no
C55 C54 H54B 109.00 no
H54A C54 H54B 108.00 no
N7 C55 H55A 110.00 no
N7 C55 H55B 110.00 no
C54 C55 H55A 110.00 no
C54 C55 H55B 110.00 no
H55A C55 H55B 108.00 no
N8 C56 H56A 110.00 no
N8 C56 H56B 110.00 no
C57 C56 H56A 110.00 no
C57 C56 H56B 110.00 no
H56A C56 H56B 108.00 no
C56 C57 H57A 109.00 no
C56 C57 H57B 109.00 no
C58 C57 H57A 109.00 no
C58 C57 H57B 109.00 no
H57A C57 H57B 108.00 no
C57 C58 H58A 110.00 no
C57 C58 H58B 110.00 no
C59 C58 H58A 110.00 no
C59 C58 H58B 110.00 no
H58A C58 H58B 108.00 no
C58 C59 H59A 109.00 no
C58 C59 H59B 109.00 no
C60 C59 H59A 109.00 no
C60 C59 H59B 109.00 no
H59A C59 H59B 108.00 no
N8 C60 H60A 109.00 no
N8 C60 H60B 109.00 no
C59 C60 H60A 109.00 no
C59 C60 H60B 110.00 no
H60A C60 H60B 108.00 no

loop_
_geom_bond_atom_site_label_1
_geom_bond_atom_site_label_2
_geom_bond_distance
_geom_bond_publ_flag
O1 C4 1.233(2) no
O2 C11 1.2316(18) no
N1 C1 1.362(2) no
N1 C16 1.315(2) no
N2 C14 1.3674(19) no
N2 C15 1.315(2) no
N3 C2 1.3809(19) no
N3 C21 1.457(2) no
N3 C25 1.466(2) no
N4 C13 1.3870(19) no
N4 C26 1.4575(19) no
N4 C30 1.466(2) no
C1 C2 1.448(2) no
C1 C14 1.406(2) no
C2 C3 1.390(2) no
C3 C4 1.477(2) no
C3 C12 1.455(2) no
O3 C34 1.2318(18) no
C4 C5 1.483(2) no
O4 C41 1.2286(18) no
C5 C6 1.399(2) no
C5 C10 1.400(2) no
C6 C7 1.382(2) no
C7 C8 1.391(2) no
C8 C9 1.380(2) no
C9 C10 1.393(2) no
C10 C11 1.492(2) no
C11 C12 1.473(2) no
C12 C13 1.394(2) no
C13 C14 1.447(2) no
C15 C16 1.425(2) no
C15 C17 1.509(2) no
C16 C19 1.504(2) no
C17 C18 1.516(2) no
C19 C20 1.514(2) no
C21 C22 1.519(2) no
C22 C23 1.518(3) no
C23 C24 1.526(3) no
C24 C25 1.518(2) no
C26 C27 1.525(2) no
C27 C28 1.524(2) no
C28 C29 1.520(2) no
C29 C30 1.520(2) no
N5 C31 1.3663(19) no
N5 C46 1.316(2) no
N6 C45 1.317(2) no
C6 H6 0.9500 no
N6 C44 1.3631(19) no
N7 C32 1.3822(19) no
C7 H7 0.9500 no
N7 C51 1.4565(19) no
N7 C55 1.4661(19) no
C8 H8 0.9500 no
N8 C43 1.3792(19) no
N8 C56 1.457(2) no
N8 C60 1.464(2) no
C9 H9 0.9500 no
C17 H17B 0.9900 no
C17 H17A 0.9900 no
C18 H18A 0.9800 no
C18 H18B 0.9800 no
C18 H18C 0.9800 no
C19 H19A 0.9900 no
C19 H19B 0.9900 no
C20 H20C 0.9800 no
C20 H20A 0.9800 no
C20 H20B 0.9800 no
C21 H21A 0.9900 no
C21 H21B 0.9900 no
C22 H22B 0.9900 no
C22 H22A 0.9900 no
C23 H23A 0.9900 no
C23 H23B 0.9900 no
C24 H24A 0.9900 no
C24 H24B 0.9900 no
C25 H25B 0.9900 no
C25 H25A 0.9900 no
C26 H26A 0.9900 no
C26 H26B 0.9900 no
C27 H27A 0.9900 no
C27 H27B 0.9900 no
C28 H28A 0.9900 no
C28 H28B 0.9900 no
C29 H29A 0.9900 no
C29 H29B 0.9900 no
C30 H30B 0.9900 no
C30 H30A 0.9900 no
C31 C32 1.450(2) no
C31 C44 1.407(2) no
C32 C33 1.402(2) no
C33 C34 1.470(2) no
C33 C42 1.449(2) no
C34 C35 1.493(2) no
C35 C36 1.389(2) no
C35 C40 1.398(2) no
C36 C37 1.386(2) no
C37 C38 1.391(2) no
C38 C39 1.380(2) no
C39 C40 1.397(2) no
C40 C41 1.485(2) no
C41 C42 1.478(2) no
C42 C43 1.391(2) no
C43 C44 1.449(2) no
C45 C46 1.432(2) no
C45 C47 1.507(2) no
C46 C49 1.511(2) no
C47 C48 1.509(2) no
C49 C50 1.519(2) no
C51 C52 1.526(2) no
C52 C53 1.520(2) no
C53 C54 1.524(2) no
C54 C55 1.518(2) no
C56 C57 1.524(2) no
C57 C58 1.522(2) no
C58 C59 1.527(2) no
C59 C60 1.515(2) no
C36 H36 0.9500 no
C37 H37 0.9500 no
C38 H38 0.9500 no
C39 H39 0.9500 no
C47 H47A 0.9900 no
C47 H47B 0.9900 no
C48 H48A 0.9800 no
C48 H48B 0.9800 no
C48 H48C 0.9800 no
C49 H49A 0.9900 no
C49 H49B 0.9900 no
C50 H50A 0.9800 no
C50 H50B 0.9800 no
C50 H50C 0.9800 no
C51 H51A 0.9900 no
C51 H51B 0.9900 no
C52 H52A 0.9900 no
C52 H52B 0.9900 no
C53 H53A 0.9900 no
C53 H53B 0.9900 no
C54 H54A 0.9900 no
C54 H54B 0.9900 no
C55 H55A 0.9900 no
C55 H55B 0.9900 no
C56 H56A 0.9900 no
C56 H56B 0.9900 no
C57 H57A 0.9900 no
C57 H57B 0.9900 no
C58 H58A 0.9900 no
C58 H58B 0.9900 no
C59 H59A 0.9900 no
C59 H59B 0.9900 no
C60 H60A 0.9900 no
C60 H60B 0.9900 no

loop_
_geom_hbond_atom_site_label_D
_geom_hbond_atom_site_label_H
_geom_hbond_atom_site_label_A
_geom_hbond_site_symmetry_A
_geom_hbond_distance_DH
_geom_hbond_distance_HA
_geom_hbond_distance_DA
_geom_hbond_angle_DHA
_geom_hbond_publ_flag
C21 H21A O1 . 0.99 2.39 2.826(2) 106 no
C25 H25A N1 . 0.99 2.28 2.872(2) 117 no
C26 H26A O2 . 0.99 2.23 2.7484(19) 111 no
C30 H30A N2 . 0.99 2.32 2.888(2) 115 no
C51 H51B O3 . 0.99 2.22 2.752(2) 113 no
C55 H55B N5 . 0.99 2.31 2.910(2) 118 no
C56 H56A O3 2_566 0.99 2.54 3.1765(19) 122 yes
C56 H56B O4 . 0.99 2.34 2.822(2) 109 no
C60 H60B N6 . 0.99 2.34 2.910(2) 116 no

loop_
_geom_torsion_atom_site_label_1
_geom_torsion_atom_site_label_2
_geom_torsion_atom_site_label_3
_geom_torsion_atom_site_label_4
_geom_torsion
_geom_torsion_publ_flag
C16 N1 C1 C2 179.25(14) no
C16 N1 C1 C14 -1.0(2) no
C1 N1 C16 C15 1.0(2) no
C1 N1 C16 C19 -177.77(14) no
C15 N2 C14 C1 -2.8(2) no
C15 N2 C14 C13 174.61(14) no
C14 N2 C15 C16 2.7(2) no
C14 N2 C15 C17 -175.36(14) no
C21 N3 C2 C1 144.09(15) no
C21 N3 C2 C3 -27.5(2) no
C25 N3 C2 C1 -48.7(2) no
C25 N3 C2 C3 139.68(16) no
C2 N3 C21 C22 -133.83(14) no
C25 N3 C21 C22 57.50(17) no
C2 N3 C25 C24 132.31(15) no
C21 N3 C25 C24 -59.57(17) no
C26 N4 C13 C12 -31.0(2) no
C26 N4 C13 C14 143.79(14) no
C30 N4 C13 C12 129.01(16) no
C30 N4 C13 C14 -56.2(2) no
C13 N4 C26 C27 -139.42(14) no
C30 N4 C26 C27 58.87(17) no
C13 N4 C30 C29 139.43(15) no
C26 N4 C30 C29 -58.95(17) no
N1 C1 C2 N3 10.8(2) no
N1 C1 C2 C3 -177.20(14) no
C14 C1 C2 N3 -168.93(14) no
C14 C1 C2 C3 3.1(2) no
N1 C1 C14 N2 1.9(2) no
N1 C1 C14 C13 -175.35(14) no
C2 C1 C14 N2 -178.34(14) no
C2 C1 C14 C13 4.4(2) no
N3 C2 C3 C4 -27.3(2) no
N3 C2 C3 C12 157.34(14) no
C1 C2 C3 C4 160.91(14) no
C1 C2 C3 C12 -14.5(2) no
C2 C3 C4 O1 -24.8(2) no
C2 C3 C4 C5 157.11(14) no
C12 C3 C4 O1 150.71(15) no
C12 C3 C4 C5 -27.3(2) no
C2 C3 C12 C11 -150.87(14) no
C2 C3 C12 C13 19.1(2) no
C4 C3 C12 C11 33.6(2) no
C4 C3 C12 C13 -156.44(14) no
O1 C4 C5 C6 10.3(2) no
O1 C4 C5 C10 -171.27(14) no
C3 C4 C5 C6 -171.59(14) no
C3 C4 C5 C10 6.8(2) no
C4 C5 C6 C7 177.76(14) no
C10 C5 C6 C7 -0.7(2) no
C4 C5 C10 C9 -176.54(14) no
C4 C5 C10 C11 7.3(2) no
C6 C5 C10 C9 1.9(2) no
C6 C5 C10 C11 -174.32(14) no
C5 C6 C7 C8 -0.9(2) no
C6 C7 C8 C9 1.2(2) no
C7 C8 C9 C10 0.0(2) no
C8 C9 C10 C5 -1.6(2) no
C8 C9 C10 C11 174.68(14) no
C5 C10 C11 O2 -178.18(14) no
C5 C10 C11 C12 -1.0(2) no
C9 C10 C11 O2 5.6(2) no
C9 C10 C11 C12 -177.24(13) no
O2 C11 C12 C3 157.57(14) no
O2 C11 C12 C13 -12.3(2) no
C10 C11 C12 C3 -19.5(2) no
C10 C11 C12 C13 170.68(14) no
C3 C12 C13 N4 163.81(14) no
C3 C12 C13 C14 -11.0(2) no
C11 C12 C13 N4 -26.6(2) no
C11 C12 C13 C14 158.56(14) no
N4 C13 C14 N2 7.3(2) no
N4 C13 C14 C1 -175.33(14) no
C12 C13 C14 N2 -177.57(14) no
C12 C13 C14 C1 -0.2(2) no
N2 C15 C16 N1 -1.9(2) no
N2 C15 C16 C19 176.83(14) no
C17 C15 C16 N1 176.18(14) no
C17 C15 C16 C19 -5.1(2) no
N2 C15 C17 C18 14.6(2) no
C16 C15 C17 C18 -163.53(14) no
N1 C16 C19 C20 4.9(2) no
C15 C16 C19 C20 -173.81(14) no
N3 C21 C22 C23 -54.60(17) no
C21 C22 C23 C24 53.28(18) no
C22 C23 C24 C25 -53.88(18) no
C23 C24 C25 N3 56.99(17) no
N4 C26 C27 C28 -56.46(18) no
C26 C27 C28 C29 54.93(19) no
C27 C28 C29 C30 -54.54(19) no
C28 C29 C30 N4 56.00(18) no
C46 N5 C31 C32 -174.61(14) no
C46 N5 C31 C44 2.8(2) no
C31 N5 C46 C45 -2.9(2) no
C31 N5 C46 C49 175.11(14) no
C45 N6 C44 C31 0.6(2) no
C45 N6 C44 C43 179.97(14) no
C44 N6 C45 C46 -0.6(2) no
C44 N6 C45 C47 178.61(14) no
C51 N7 C32 C31 -144.83(15) no
C51 N7 C32 C33 29.6(2) no
C55 N7 C32 C31 56.1(2) no
C55 N7 C32 C33 -129.45(16) no
C32 N7 C51 C52 140.55(14) no
C55 N7 C51 C52 -58.37(17) no
C32 N7 C55 C54 -141.30(15) no
C51 N7 C55 C54 58.02(17) no
C56 N8 C43 C42 27.8(2) no
C56 N8 C43 C44 -143.56(14) no
C60 N8 C43 C42 -134.16(16) no
C60 N8 C43 C44 54.5(2) no
C43 N8 C56 C57 137.09(14) no
C60 N8 C56 C57 -59.11(16) no
C43 N8 C60 C59 -137.48(14) no
C56 N8 C60 C59 59.25(16) no
N5 C31 C32 N7 -10.2(2) no
N5 C31 C32 C33 174.99(14) no
C44 C31 C32 N7 172.40(14) no
C44 C31 C32 C33 -2.4(2) no
N5 C31 C44 N6 -1.6(2) no
N5 C31 C44 C43 178.96(14) no
C32 C31 C44 N6 175.67(14) no
C32 C31 C44 C43 -3.7(2) no
N7 C32 C33 C34 29.0(2) no
N7 C32 C33 C42 -161.12(14) no
C31 C32 C33 C34 -156.43(14) no
C31 C32 C33 C42 13.5(2) no
C32 C33 C34 O3 11.5(2) no
C32 C33 C34 C35 -172.26(13) no
C42 C33 C34 O3 -158.64(14) no
C42 C33 C34 C35 17.6(2) no
C32 C33 C42 C41 156.56(14) no
C32 C33 C42 C43 -19.4(2) no
C34 C33 C42 C41 -33.1(2) no
C34 C33 C42 C43 150.87(14) no
O3 C34 C35 C36 -4.6(2) no
O3 C34 C35 C40 177.78(14) no
C33 C34 C35 C36 178.99(13) no
C33 C34 C35 C40 1.4(2) no
C34 C35 C36 C37 -177.50(14) no
C40 C35 C36 C37 0.1(2) no
C34 C35 C40 C39 177.48(14) no
C34 C35 C40 C41 -4.7(2) no
C36 C35 C40 C39 -0.1(2) no
C36 C35 C40 C41 177.76(14) no
C35 C36 C37 C38 0.0(2) no
C36 C37 C38 C39 -0.2(2) no
C37 C38 C39 C40 0.3(2) no
C38 C39 C40 C35 -0.1(2) no
C38 C39 C40 C41 -177.95(14) no
C35 C40 C41 O4 167.23(14) no
C35 C40 C41 C42 -10.7(2) no
C39 C40 C41 O4 -14.9(2) no
C39 C40 C41 C42 167.18(14) no
O4 C41 C42 C33 -148.11(15) no
O4 C41 C42 C43 27.9(2) no
C40 C41 C42 C33 29.7(2) no
C40 C41 C42 C43 -154.27(14) no
C33 C42 C43 N8 -158.85(14) no
C33 C42 C43 C44 12.8(2) no
C41 C42 C43 N8 25.3(2) no
C41 C42 C43 C44 -163.10(14) no
N8 C43 C44 N6 -9.1(2) no
N8 C43 C44 C31 170.33(14) no
C42 C43 C44 N6 179.09(14) no
C42 C43 C44 C31 -1.5(2) no
N6 C45 C46 N5 1.9(2) no
N6 C45 C46 C49 -176.09(14) no
C47 C45 C46 N5 -177.38(14) no
C47 C45 C46 C49 4.7(2) no
N6 C45 C47 C48 -1.9(2) no
C46 C45 C47 C48 177.32(14) no
N5 C46 C49 C50 -11.8(2) no
C45 C46 C49 C50 166.16(14) no
N7 C51 C52 C53 56.87(18) no
C51 C52 C53 C54 -55.34(18) no
C52 C53 C54 C55 55.07(18) no
C53 C54 C55 N7 -55.94(18) no
N8 C56 C57 C58 56.07(17) no
C56 C57 C58 C59 -53.61(18) no
C57 C58 C59 C60 52.82(18) no
C58 C59 C60 N8 -55.07(17) no

_cod_database_fobs_code 2242231
